data_1509620
loop_
_publ_author_name
'Doersam, G.'
'Thies, S.'
'Geibel, C.'
'Henseleit, R.'
'Mehner, A.'
'Cordier, G.'

_publ_section_title
;
 Neue ternaere RE-Silber-Aluminide (RE= La, Ce, Pr, Yb) mit gewellten
 Silber-Aluminium-Kagome-Netzen
;
_journal_name_full 'Journal of Alloys Compd.'
_journal_page_first 161
_journal_page_last 175
_journal_paper_doi 10.1016/0925-8388(92)90630-R
_journal_volume 186
_journal_year 1992
_chemical_formula_sum 'Ag10.06 Al6.94 Pr2'
_space_group_IT_number 166
_symmetry_space_group_name_Hall '-R 3 2"'
_symmetry_space_group_name_H-M 'R -3 m :H'
_cell_angle_alpha 90
_cell_angle_beta 90
_cell_angle_gamma 120
_cell_formula_units_Z 3
_cell_length_a 9.417
_cell_length_b 9.417
_cell_length_c 13.673
_cell_volume 1050.073
_citation_journal_id_ASTM JALCEU
_cod_data_source_file silver1-2_635.cif
_cod_data_source_block Ag10.06Al6.94Pr2
_cod_database_code 1509620

loop_
_symmetry_equiv_pos_as_xyz
x,y,z
-y,x-y,z
-x+y,-x,z
y,x,-z
-x,-x+y,-z
x-y,-y,-z
-x,-y,-z
y,-x+y,-z
x-y,x,-z
-y,-x,z
x,x-y,z
-x+y,y,z
x+2/3,y+1/3,z+1/3
-y+2/3,x-y+1/3,z+1/3
-x+y+2/3,-x+1/3,z+1/3
y+2/3,x+1/3,-z+1/3
-x+2/3,-x+y+1/3,-z+1/3
x-y+2/3,-y+1/3,-z+1/3
-x+2/3,-y+1/3,-z+1/3
y+2/3,-x+y+1/3,-z+1/3
x-y+2/3,x+1/3,-z+1/3
-y+2/3,-x+1/3,z+1/3
x+2/3,x-y+1/3,z+1/3
-x+y+2/3,y+1/3,z+1/3
x+1/3,y+2/3,z+2/3
-y+1/3,x-y+2/3,z+2/3
-x+y+1/3,-x+2/3,z+2/3
y+1/3,x+2/3,-z+2/3
-x+1/3,-x+y+2/3,-z+2/3
x-y+1/3,-y+2/3,-z+2/3
-x+1/3,-y+2/3,-z+2/3
y+1/3,-x+y+2/3,-z+2/3
x-y+1/3,x+2/3,-z+2/3
-y+1/3,-x+2/3,z+2/3
x+1/3,x-y+2/3,z+2/3
-x+y+1/3,y+2/3,z+2/3

loop_
_atom_site_label
_atom_site_type_symbol
_atom_site_fract_x
_atom_site_fract_y
_atom_site_fract_z
_atom_site_occupancy
_atom_site_U_iso_or_equiv
Al1 Al 0.3015 0 0 0.133 0.0
Pr1 Pr 0 0 0.3399 1 0.0
Al2 Al 0.5 0 0.5 1 0.0
Ag2 Ag 0.3015 0 0 0.867 0.0
Ag1 Ag 0 0 0.1043 1 0.0
Al3 Al 0.5024 0.4976 0.1667 0.523 0.0
Ag3 Ag 0.5024 0.4976 0.1667 0.477 0.0
